data_7213237
loop_
_publ_author_name
'Jetti, Ram K. R.'
'Xue, Feng'
'Mak, Thomas C. W.'
'Nangia, Ashwini'

_publ_section_title
;
 4-Tritylbenzoic acid. A molecular scaffold for wheel-and-axle host--guest
 inclusion compounds with a supramolecular axis
;
_journal_issue 6
_journal_name_full 'Journal of the Chemical Society, Perkin Transactions 2'
_journal_page_first 1223
_journal_paper_doi 10.1039/a909827e
_journal_year 2000
_chemical_formula_moiety '  (C26 H20 O2). 0.5(C8 H10)'
_chemical_formula_sum 'C30 H25 O2'
_chemical_formula_weight 417.50
_chemical_melting_point 542.15
_chemical_name_common '4-(triphenylmethyl)benzoic acid xylene clathrate '
_chemical_name_systematic
; 
 ? 
;
_space_group_IT_number 2
_symmetry_space_group_name_Hall '-P 1'
_symmetry_space_group_name_H-M 'P -1'
_atom_sites_solution_hydrogens geom
_atom_sites_solution_primary direct
_atom_sites_solution_secondary difmap
_audit_creation_method SHELXL
_cell_angle_alpha 88.09(3)
_cell_angle_beta 85.07(3)
_cell_angle_gamma 68.07(3)
_cell_formula_units_Z 2
_cell_length_a 7.3270(10)
_cell_length_b 9.042(2)
_cell_length_c 18.534(4)
_cell_measurement_temperature 293(2)
_cell_volume 1134.8(5)
_computing_structure_refinement 'SHELXL-93 (Sheldrick, 1993)'
_computing_structure_solution 'SHELXS-86 (Sheldrick, 1990)'
_diffrn_ambient_temperature 293(2)
_diffrn_radiation_monochromator graphite
_diffrn_radiation_source 'fine-focus sealed tube'
_diffrn_radiation_type MoK\a
_diffrn_radiation_wavelength 0.71073
_diffrn_reflns_av_R_equivalents 0.0220
_diffrn_reflns_av_sigmaI/netI 0.0622
_diffrn_reflns_limit_h_max 8
_diffrn_reflns_limit_h_min -8
_diffrn_reflns_limit_k_max 0
_diffrn_reflns_limit_k_min -10
_diffrn_reflns_limit_l_max 22
_diffrn_reflns_limit_l_min -22
_diffrn_reflns_number 4264
_diffrn_reflns_theta_max 25.00
_diffrn_reflns_theta_min 2.21
_exptl_absorpt_coefficient_mu 0.084
_exptl_crystal_density_diffrn 1.377
_exptl_crystal_F_000 500
_refine_diff_density_max 0.709
_refine_diff_density_min -0.252
_refine_diff_density_rms 0.054
_refine_ls_extinction_coef 0.0227(61)
_refine_ls_extinction_expression Fc^*^=kFc[1+0.001xFc^2^\l^3^/sin(2\q)]^-1/4^
_refine_ls_extinction_method SHELXL
_refine_ls_goodness_of_fit_all 1.038
_refine_ls_goodness_of_fit_obs 1.153
_refine_ls_matrix_type full
_refine_ls_number_parameters 290
_refine_ls_number_reflns 3986
_refine_ls_number_restraints 24
_refine_ls_restrained_S_all 1.040
_refine_ls_restrained_S_obs 1.155
_refine_ls_R_factor_all 0.1282
_refine_ls_R_factor_obs 0.0660
_refine_ls_shift/esd_max 1.994
_refine_ls_shift/esd_mean 0.435
_refine_ls_structure_factor_coef Fsqd
_refine_ls_weighting_details 'w=1/[\s^2^(Fo^2^)+(0.1139P)^2^+0.4342P] where P=(Fo^2^+2Fc^2^)/3'
_refine_ls_weighting_scheme calc
_refine_ls_wR_factor_all 0.2253
_refine_ls_wR_factor_obs 0.1878
_reflns_number_observed 2351
_reflns_number_total 3986
_reflns_observed_criterion >2sigma(I)
_cod_data_source_file a909827esup1.cif
_cod_data_source_block 5.xylene
_cod_depositor_comments
;
The following automatic conversions were performed:

'_chemical_melting_point' value ' 269 deg C ' was changed to '542.15'
- it was converted from degrees Celsius(C) to Kelvins(K).

Automatic conversion script
Id: cif_fix_values 1891 2012-01-12 08:04:46Z andrius 

The following automatic conversions were performed:

'_refine_ls_weighting_scheme' value 'calc
w=1/[\s^2^(Fo^2^)+(0.1139P)^2^+0.4342P] where P=(Fo^2^+2Fc^2^)/3' was
changed to 'calc'. New tag '_refine_ls_weighting_details' was
created. The value of the new tag was set to
'w=1/[\s^2^(Fo^2^)+(0.1139P)^2^+0.4342P] where P=(Fo^2^+2Fc^2^)/3'.

Automatic conversion script
Id: cif_fix_values 3143 2015-03-26 13:38:13Z robertas 
;
_cod_original_cell_volume 1134.8(4)
_cod_original_formula_sum '(C26 H20 O2). 0.5(C8 H10)  '
_cod_database_code 7213237

loop_
_symmetry_equiv_pos_as_xyz
'x, y, z'
'-x, -y, -z'

loop_
_atom_site_aniso_label
_atom_site_aniso_U_11
_atom_site_aniso_U_22
_atom_site_aniso_U_33
_atom_site_aniso_U_23
_atom_site_aniso_U_13
_atom_site_aniso_U_12
C1 0.041(2) 0.041(2) 0.038(2) -0.0031(13) -0.0011(13) -0.0139(13)
C2 0.042(2) 0.047(2) 0.039(2) -0.0013(13) -0.0041(13) -0.0180(14)
C3 0.049(2) 0.051(2) 0.046(2) -0.0071(14) 0.0028(15) -0.021(2)
C4 0.047(2) 0.061(2) 0.046(2) -0.001(2) 0.0013(15) -0.025(2)
C5 0.044(2) 0.066(2) 0.044(2) -0.008(2) 0.0030(14) -0.020(2)
C6 0.062(2) 0.071(2) 0.058(2) -0.022(2) 0.013(2) -0.030(2)
C7 0.057(2) 0.058(2) 0.058(2) -0.014(2) 0.008(2) -0.029(2)
C8 0.058(2) 0.080(3) 0.050(2) -0.012(2) 0.008(2) -0.030(2)
O1 0.062(2) 0.108(2) 0.069(2) -0.024(2) 0.0224(13) -0.044(2)
O2 0.083(2) 0.123(3) 0.080(2) -0.049(2) 0.035(2) -0.054(2)
C9 0.053(2) 0.057(2) 0.051(2) 0.004(2) -0.007(2) -0.021(2)
C10 0.071(3) 0.057(2) 0.073(3) 0.015(2) -0.023(2) -0.017(2)
C11 0.053(2) 0.053(2) 0.095(3) -0.005(2) -0.025(2) -0.006(2)
C12 0.044(2) 0.059(2) 0.076(3) -0.012(2) -0.004(2) -0.013(2)
C13 0.043(2) 0.055(2) 0.054(2) -0.004(2) -0.0011(15) -0.019(2)
C14 0.044(2) 0.042(2) 0.045(2) -0.0038(14) -0.0056(14) -0.0186(14)
C15 0.045(2) 0.056(2) 0.047(2) -0.005(2) -0.0023(14) -0.016(2)
C16 0.066(2) 0.069(2) 0.051(2) -0.015(2) -0.003(2) -0.027(2)
C17 0.064(2) 0.080(3) 0.051(2) -0.006(2) -0.011(2) -0.034(2)
C18 0.049(2) 0.069(2) 0.055(2) 0.001(2) -0.010(2) -0.021(2)
C19 0.044(2) 0.057(2) 0.049(2) -0.006(2) -0.0027(15) -0.016(2)
C20 0.040(2) 0.050(2) 0.037(2) 0.0006(13) -0.0004(13) -0.0194(14)
C21 0.051(2) 0.052(2) 0.054(2) 0.000(2) -0.006(2) -0.022(2)
C22 0.060(2) 0.057(2) 0.073(2) -0.004(2) -0.008(2) -0.028(2)
C23 0.067(3) 0.055(2) 0.108(3) 0.011(2) -0.011(2) -0.034(2)
C24 0.075(3) 0.063(2) 0.087(3) 0.028(2) -0.019(2) -0.032(2)
C25 0.053(2) 0.057(2) 0.061(2) 0.008(2) -0.010(2) -0.024(2)
C26 0.035(2) 0.045(2) 0.049(2) -0.0015(14) -0.0013(13) -0.0122(13)

loop_
_atom_site_label
_atom_site_type_symbol
_atom_site_fract_x
_atom_site_fract_y
_atom_site_fract_z
_atom_site_U_iso_or_equiv
_atom_site_thermal_displace_type
_atom_site_occupancy
_atom_site_calc_flag
_atom_site_refinement_flags
C1 C 0.1578(4) 0.1980(3) 0.8062(2) 0.0405(7) Uani 1 d .
C2 C 0.3127(4) 0.1650(4) 0.7407(2) 0.0424(7) Uani 1 d .
C3 C 0.4197(5) 0.2648(4) 0.7283(2) 0.0483(8) Uani 1 d .
H3A H 0.3891(5) 0.3557(4) 0.7590(2) 0.060 Uiso 1 d R
C4 C 0.5677(5) 0.2363(4) 0.6728(2) 0.0501(8) Uani 1 d .
H4A H 0.6396(5) 0.3059(4) 0.6659(2) 0.060 Uiso 1 d R
C5 C 0.6121(5) 0.1065(4) 0.6274(2) 0.0518(8) Uani 1 d .
C6 C 0.5038(5) 0.0101(5) 0.6373(2) 0.0627(10) Uani 1 d .
H6A H 0.5299(5) -0.0772(5) 0.6048(2) 0.080 Uiso 1 d R
C7 C 0.3575(5) 0.0385(4) 0.6930(2) 0.0560(9) Uani 1 d .
H7A H 0.2842(5) -0.0303(4) 0.6992(2) 0.060 Uiso 1 d R
C8 C 0.7784(5) 0.0653(5) 0.5708(2) 0.0618(10) Uani 1 d .
O1 O 0.9004(4) 0.1362(4) 0.57371(15) 0.0773(9) Uani 1 d .
H1O H 1.0451(4) 0.0833(4) 0.53638(15) 0.100 Uiso 1 d R
O2 O 0.7963(4) -0.0369(4) 0.5241(2) 0.0923(10) Uani 1 d .
C9 C -0.0491(5) 0.4394(4) 0.7315(2) 0.0538(8) Uani 1 d .
H9A H 0.0612(5) 0.4176(4) 0.6961(2) 0.060 Uiso 1 d R
C10 C -0.2251(6) 0.5672(5) 0.7206(2) 0.0685(11) Uani 1 d .
H10A H -0.2341(6) 0.6330(5) 0.6783(2) 0.080 Uiso 1 d R
C11 C -0.3846(6) 0.5993(4) 0.7710(2) 0.0699(11) Uani 1 d .
H11A H -0.5046(6) 0.6883(4) 0.7641(2) 0.080 Uiso 1 d R
C12 C -0.3712(5) 0.5037(4) 0.8307(2) 0.0610(10) Uani 1 d .
H12A H -0.4827(5) 0.5254(4) 0.8656(2) 0.080 Uiso 1 d R
C13 C -0.1972(5) 0.3762(4) 0.8408(2) 0.0509(8) Uani 1 d .
H13A H -0.1907(5) 0.3092(4) 0.8826(2) 0.060 Uiso 1 d R
C14 C -0.0318(4) 0.3425(4) 0.7919(2) 0.0426(7) Uani 1 d .
C15 C 0.1809(5) 0.3633(4) 0.9147(2) 0.0499(8) Uani 1 d .
H15A H 0.0549(5) 0.4428(4) 0.9054(2) 0.060 Uiso 1 d R
C16 C 0.2799(5) 0.3845(5) 0.9713(2) 0.0612(10) Uani 1 d .
H16A H 0.2225(5) 0.4785(5) 1.0008(2) 0.080 Uiso 1 d R
C17 C 0.4598(6) 0.2719(5) 0.9861(2) 0.0622(10) Uani 1 d .
H17A H 0.5269(6) 0.2859(5) 1.0261(2) 0.080 Uiso 1 d R
C18 C 0.5436(5) 0.1383(5) 0.9424(2) 0.0575(9) Uani 1 d .
H18A H 0.6702(5) 0.0596(5) 0.9515(2) 0.080 Uiso 1 d R
C19 C 0.4445(5) 0.1189(4) 0.8857(2) 0.0505(8) Uani 1 d .
H19A H 0.5046(5) 0.0264(4) 0.8555(2) 0.060 Uiso 1 d R
C20 C 0.2600(4) 0.2287(4) 0.8710(2) 0.0417(7) Uani 1 d .
C21 C -0.0203(5) 0.0212(4) 0.7734(2) 0.0513(8) Uani 1 d .
H21A H -0.0541(5) 0.0863(4) 0.7309(2) 0.060 Uiso 1 d R
C22 C -0.0852(5) -0.1034(4) 0.7842(2) 0.0612(10) Uani 1 d .
H22A H -0.1610(5) -0.1250(4) 0.7491(2) 0.080 Uiso 1 d R
C23 C -0.0408(6) -0.1971(5) 0.8454(3) 0.0734(12) Uani 1 d .
H23A H -0.0861(6) -0.2835(5) 0.8535(3) 0.080 Uiso 1 d R
C24 C 0.0677(6) -0.1648(5) 0.8950(2) 0.0729(12) Uani 1 d .
H24A H 0.0992(6) -0.2295(5) 0.9377(2) 0.080 Uiso 1 d R
C25 C 0.1343(5) -0.0395(4) 0.8838(2) 0.0560(9) Uani 1 d .
H25A H 0.2091(5) -0.0179(4) 0.9193(2) 0.060 Uiso 1 d R
C26 C 0.0926(4) 0.0549(4) 0.8220(2) 0.0437(7) Uani 1 d .
C27 C 0.3196(10) 0.5908(10) 0.5630(5) 0.101(3) Uiso 0.50 d PD
C28 C 0.2493(13) 0.4798(14) 0.5379(7) 0.118(4) Uiso 0.50 d PD
C29 C 0.3583(14) 0.3736(12) 0.4831(6) 0.142(5) Uiso 0.50 d PD
C30 C 0.5350(16) 0.3811(16) 0.4520(7) 0.182(8) Uiso 0.50 d PD
C31 C 0.6105(12) 0.4862(14) 0.4798(7) 0.174(6) Uiso 0.50 d PD
C32 C 0.4970(12) 0.5975(12) 0.5322(6) 0.106(4) Uiso 0.50 d PD
C33 C 0.2016(16) 0.7058(14) 0.6217(6) 0.144(5) Uiso 0.50 d PD
C34 C 0.8126(22) 0.4800(31) 0.4531(15) 0.175(12) Uiso 0.33 d PD
C35 C 0.6465(60) 0.2735(65) 0.3900(27) 0.234(29) Uiso 0.17 d PD

loop_
_atom_type_symbol
_atom_type_description
_atom_type_scat_dispersion_real
_atom_type_scat_dispersion_imag
_atom_type_scat_source
C C 0.0033 0.0016 'International Tables Vol C Tables 4.2.6.8 and 6.1.1.4'
H H 0.0000 0.0000 'International Tables Vol C Tables 4.2.6.8 and 6.1.1.4'
O O 0.0106 0.0060 'International Tables Vol C Tables 4.2.6.8 and 6.1.1.4'

loop_
_geom_angle_atom_site_label_1
_geom_angle_atom_site_label_2
_geom_angle_atom_site_label_3
_geom_angle
_geom_angle_site_symmetry_1
_geom_angle_site_symmetry_3
C2 C1 C14 111.3(2) . .
C2 C1 C26 111.5(2) . .
C14 C1 C26 106.1(2) . .
C2 C1 C20 105.5(2) . .
C14 C1 C20 111.6(2) . .
C26 C1 C20 110.8(2) . .
C7 C2 C3 116.8(3) . .
C7 C2 C1 123.9(3) . .
C3 C2 C1 119.2(3) . .
C4 C3 C2 121.8(3) . .
C3 C4 C5 119.8(3) . .
C6 C5 C4 119.1(3) . .
C6 C5 C8 119.4(3) . .
C4 C5 C8 121.4(3) . .
C7 C6 C5 120.8(3) . .
C6 C7 C2 121.5(3) . .
O2 C8 O1 123.4(3) . .
O2 C8 C5 119.6(3) . .
O1 C8 C5 117.0(3) . .
C14 C9 C10 121.2(3) . .
C11 C10 C9 119.9(4) . .
C12 C11 C10 119.8(3) . .
C11 C12 C13 120.0(4) . .
C12 C13 C14 121.7(3) . .
C9 C14 C13 117.3(3) . .
C9 C14 C1 123.5(3) . .
C13 C14 C1 119.2(3) . .
C16 C15 C20 121.3(3) . .
C17 C16 C15 120.7(3) . .
C16 C17 C18 119.1(3) . .
C19 C18 C17 119.8(3) . .
C18 C19 C20 122.2(3) . .
C19 C20 C15 117.0(3) . .
C19 C20 C1 119.0(3) . .
C15 C20 C1 124.0(3) . .
C22 C21 C26 122.0(3) . .
C23 C22 C21 120.0(4) . .
C24 C23 C22 119.4(3) . .
C23 C24 C25 120.6(4) . .
C26 C25 C24 120.8(3) . .
C21 C26 C25 117.3(3) . .
C21 C26 C1 118.7(3) . .
C25 C26 C1 123.9(3) . .
C31 C27 C30 77.2(7) 2_666 2_666
C31 C27 C32 63.4(6) 2_666 .
C30 C27 C32 13.8(7) 2_666 .
C31 C27 C28 56.5(6) 2_666 .
C30 C27 C28 133.5(7) 2_666 .
C32 C27 C28 119.87(9) . .
C31 C27 C34 74.3(8) 2_666 2_666
C30 C27 C34 150.8(13) 2_666 2_666
C32 C27 C34 137.2(7) . 2_666
C28 C27 C34 19.9(8) . 2_666
C31 C27 C33 174.8(12) 2_666 .
C30 C27 C33 106.5(7) 2_666 .
C32 C27 C33 120.13(13) . .
C28 C27 C33 119.97(13) . .
C34 C27 C33 101.6(6) 2_666 .
C31 C27 C35 139.1(9) 2_666 2_666
C30 C27 C35 62.0(6) 2_666 2_666
C32 C27 C35 75.7(4) . 2_666
C28 C27 C35 164.2(7) . 2_666
C34 C27 C35 146.2(10) 2_666 2_666
C33 C27 C35 44.7(5) . 2_666
C34 C28 C31 120.9(29) 2_666 2_666
C34 C28 C29 148.9(45) 2_666 .
C31 C28 C29 73.7(7) 2_666 .
C34 C28 C27 80.6(16) 2_666 .
C31 C28 C27 46.5(7) 2_666 .
C29 C28 C27 120.04(8) . .
C32 C29 C28 106.3(7) 2_666 .
C32 C29 C30 13.8(7) 2_666 .
C28 C29 C30 119.98(9) . .
C32 C29 C31 59.1(6) 2_666 2_666
C28 C29 C31 47.3(4) . 2_666
C30 C29 C31 72.7(4) . 2_666
C32 C29 C34 110.9(9) 2_666 2_666
C28 C29 C34 7.9(13) . 2_666
C30 C29 C34 124.2(5) . 2_666
C31 C29 C34 51.9(4) 2_666 2_666
C32 C30 C27 116.2(24) 2_666 2_666
C32 C30 C29 50.1(19) 2_666 .
C27 C30 C29 166.3(7) 2_666 .
C32 C30 C31 69.8(19) 2_666 .
C27 C30 C31 46.5(7) 2_666 .
C29 C30 C31 119.85(11) . .
C32 C30 C35 169.7(26) 2_666 .
C27 C30 C35 73.5(7) 2_666 .
C29 C30 C35 120.14(14) . .
C31 C30 C35 119.99(14) . .
C32 C30 C31 10.6(27) 2_666 2_666
C27 C30 C31 108.5(9) 2_666 2_666
C29 C30 C31 58.0(4) . 2_666
C31 C30 C31 62.2(4) . 2_666
C35 C30 C31 175.6(30) . 2_666
C27 C31 C28 77.0(7) 2_666 2_666
C27 C31 C32 71.6(8) 2_666 2_666
C28 C31 C32 148.5(13) 2_666 2_666
C27 C31 C32 172.9(14) 2_666 .
C28 C31 C32 106.2(7) 2_666 .
C32 C31 C32 104.7(6) 2_666 .
C27 C31 C30 56.4(6) 2_666 .
C28 C31 C30 133.3(7) 2_666 .
C32 C31 C30 15.3(6) 2_666 .
C32 C31 C30 119.74(11) . .
C27 C31 C34 63.9(6) 2_666 .
C28 C31 C34 16.1(11) 2_666 .
C32 C31 C34 135.0(6) 2_666 .
C32 C31 C34 120.24(14) . .
C30 C31 C34 120.01(14) . .
C27 C31 C29 135.9(10) 2_666 2_666
C28 C31 C29 59.1(6) 2_666 2_666
C32 C31 C29 151.8(9) 2_666 2_666
C32 C31 C29 47.2(4) . 2_666
C30 C31 C29 166.2(6) . 2_666
C34 C31 C29 73.2(4) . 2_666
C27 C31 C31 125.8(10) 2_666 2_666
C28 C31 C31 155.8(12) 2_666 2_666
C32 C31 C31 54.5(4) 2_666 2_666
C32 C31 C31 50.2(5) . 2_666
C30 C31 C31 69.6(5) . 2_666
C34 C31 C31 170.2(7) . 2_666
C29 C31 C31 97.3(7) 2_666 2_666
C27 C31 C30 172.9(14) 2_666 2_666
C28 C31 C30 108.4(9) 2_666 2_666
C32 C31 C30 102.7(6) 2_666 2_666
C32 C31 C30 2.8(7) . 2_666
C30 C31 C30 117.8(4) . 2_666
C34 C31 C30 122.1(4) . 2_666
C29 C31 C30 49.3(4) 2_666 2_666
C31 C31 C30 48.2(3) 2_666 2_666
C30 C32 C29 116.1(24) 2_666 2_666
C30 C32 C31 94.9(19) 2_666 2_666
C29 C32 C31 148.9(12) 2_666 2_666
C30 C32 C31 166.6(34) 2_666 .
C29 C32 C31 73.7(7) 2_666 .
C31 C32 C31 75.3(6) 2_666 .
C30 C32 C27 50.1(19) 2_666 .
C29 C32 C27 166.2(7) 2_666 .
C31 C32 C27 44.9(6) 2_666 .
C31 C32 C27 119.99(10) . .
C30 C32 C35 8.3(21) 2_666 2_666
C29 C32 C35 108.3(9) 2_666 2_666
C31 C32 C35 102.8(7) 2_666 2_666
C31 C32 C35 173.2(24) . 2_666
C27 C32 C35 57.9(4) . 2_666
C35 C33 C27 73.4(7) 2_666 .
C28 C34 C27 79.4(15) 2_666 2_666
C28 C34 C31 43.0(19) 2_666 .
C27 C34 C31 41.8(5) 2_666 .
C28 C34 C29 23.2(32) 2_666 2_666
C27 C34 C29 96.1(6) 2_666 2_666
C31 C34 C29 54.9(4) . 2_666
C33 C35 C30 106.3(8) 2_666 .
C33 C35 C27 61.9(6) 2_666 2_666
C30 C35 C27 44.5(4) . 2_666
C33 C35 C32 108.1(10) 2_666 2_666
C30 C35 C32 2.0(5) . 2_666
C27 C35 C32 46.4(4) 2_666 2_666

loop_
_geom_bond_atom_site_label_1
_geom_bond_atom_site_label_2
_geom_bond_distance
_geom_bond_site_symmetry_2
C1 C2 1.544(4) .
C1 C14 1.546(4) .
C1 C26 1.549(4) .
C1 C20 1.553(4) .
C2 C7 1.391(4) .
C2 C3 1.402(4) .
C3 C4 1.384(4) .
C4 C5 1.388(5) .
C5 C6 1.380(5) .
C5 C8 1.480(5) .
C6 C7 1.380(5) .
C8 O2 1.250(4) .
C8 O1 1.285(4) .
C9 C14 1.383(4) .
C9 C10 1.398(5) .
C10 C11 1.378(6) .
C11 C12 1.369(6) .
C12 C13 1.385(5) .
C13 C14 1.392(4) .
C15 C16 1.383(5) .
C15 C20 1.390(4) .
C16 C17 1.375(5) .
C17 C18 1.386(5) .
C18 C19 1.378(5) .
C19 C20 1.390(4) .
C21 C22 1.380(5) .
C21 C26 1.387(4) .
C22 C23 1.379(6) .
C23 C24 1.371(6) .
C24 C25 1.394(5) .
C25 C26 1.391(5) .
C27 C31 1.039(14) 2_666
C27 C30 1.193(11) 2_666
C27 C32 1.3958(10) .
C27 C28 1.3962(10) .
C27 C34 1.401(13) 2_666
C27 C33 1.5012(11) .
C27 C35 1.631(14) 2_666
C28 C34 0.48(2) 2_666
C28 C31 1.194(11) 2_666
C28 C29 1.3941(11) .
C29 C32 1.193(11) 2_666
C29 C30 1.3957(10) .
C29 C31 1.560(14) 2_666
C29 C34 1.826(13) 2_666
C30 C32 0.370(14) 2_666
C30 C27 1.193(11) 2_666
C30 C31 1.3968(10) .
C30 C35 1.5016(12) .
C30 C31 1.757(13) 2_666
C31 C27 1.039(14) 2_666
C31 C28 1.194(11) 2_666
C31 C32 1.316(13) 2_666
C31 C32 1.3951(11) .
C31 C34 1.5016(10) .
C31 C29 1.560(14) 2_666
C31 C31 1.657(11) 2_666
C31 C30 1.757(13) 2_666
C32 C30 0.370(14) 2_666
C32 C29 1.193(11) 2_666
C32 C31 1.316(13) 2_666
C32 C35 1.867(14) 2_666
C33 C35 1.196(14) 2_666
C34 C28 0.48(2) 2_666
C34 C27 1.401(13) 2_666
C34 C29 1.826(13) 2_666
C35 C33 1.196(14) 2_666
C35 C27 1.631(14) 2_666
C35 C32 1.867(14) 2_666
